data_7046906
loop_
_publ_author_name
'Barnett, Harrison J.'
'Burt, Liam K.'
'Hill, Anthony F.'

_publ_section_title
;
 Simple generation of a dirhodium \m-carbido complex via thiocarbonyl
 reduction.
;
_journal_issue 29
_journal_name_full 'Dalton transactions (Cambridge, England : 2003)'
_journal_page_first 9570
_journal_page_last 9574
_journal_paper_doi 10.1039/c8dt02524j
_journal_volume 47
_journal_year 2018
_chemical_formula_moiety 'C73 H60 Cl2 P4 Rh2, C H2 Cl2'
_chemical_formula_sum 'C74 H62 Cl4 P4 Rh2'
_chemical_formula_weight 1422.73
_space_group_crystal_system triclinic
_space_group_IT_number 2
_space_group_name_Hall '-P 1'
_space_group_name_H-M_alt 'P -1'
_symmetry_space_group_name_Hall '-P 1'
_symmetry_space_group_name_H-M 'P -1'
_atom_sites_solution_hydrogens geom
_audit_creation_date 2017-06-08
_audit_creation_method
;
Olex2 1.2
(compiled 2017.03.28 svn.r3405 for OlexSys, GUI svn.r5337)
;
_audit_update_record
;
2018-04-03 deposited with the CCDC.
2018-06-26 downloaded from the CCDC.
;
_cell_angle_alpha 85.461(2)
_cell_angle_beta 84.2380(10)
_cell_angle_gamma 75.2850(10)
_cell_formula_units_Z 2
_cell_length_a 12.5983(2)
_cell_length_b 13.8742(3)
_cell_length_c 20.5650(4)
_cell_measurement_reflns_used 29219
_cell_measurement_temperature 150.00(10)
_cell_measurement_theta_max 73.6300
_cell_measurement_theta_min 3.8500
_cell_volume 3453.74(12)
_computing_cell_refinement 'CrysAlisPro 1.171.38.46 (Rigaku OD, 2015)'
_computing_data_collection 'CrysAlisPro 1.171.38.46 (Rigaku OD, 2015)'
_computing_data_reduction 'CrysAlisPro 1.171.38.46 (Rigaku OD, 2015)'
_computing_molecular_graphics 'Olex2 (Dolomanov et al., 2009)'
_computing_publication_material 'Olex2 (Dolomanov et al., 2009)'
_computing_structure_refinement 'ShelXL (Sheldrick, 2015)'
_diffrn_ambient_environment N~2~
_diffrn_ambient_temperature 150.00(10)
_diffrn_detector 'CCD plate'
_diffrn_detector_area_resol_mean 8.1297
_diffrn_detector_type EosS2
_diffrn_measured_fraction_theta_full 1.000
_diffrn_measured_fraction_theta_max 0.997
_diffrn_measurement_details
;
List of Runs (angles in degrees, time in seconds):

  # Type    Start    End  Width  t~exp~   \w     \q     \k     \f   Frames
#--------------------------------------------------------------------------
  1  \w    -64.00 -30.00   1.00    1.00    --  -37.04  77.00-120.00   34
  2  \w     -3.00  30.00   1.00    1.00    --  -37.04  77.00-120.00   33
  3  \w     65.00  90.00   1.00    1.00    --   37.04  57.00   0.00   25
  4  \w     58.00  85.00   1.00    1.00    --   37.04  38.00  60.00   27
  5  \w     47.00  74.00   1.00    1.00    --   37.04  38.00 -30.00   27
  6  \w     35.00 103.00   1.00    1.00    --   37.04  57.00  60.00   68
  7  \w    139.00 166.00   1.00    1.00    --  111.00  50.00 -30.00   27
  8  \w    133.00 160.00   1.00    1.00    --  111.00  50.00   0.00   27
  9  \w    116.00 149.00   1.00    1.00    --  111.00  64.00 -60.00   33
 10  \w    124.00 151.00   1.00    1.00    --  111.00 111.00 -30.00   27
 11  \w    111.00 141.00   1.00    1.00    --  111.00  50.00 -60.00   30
 12  \w    106.00 133.00   1.00    1.00    --  111.00  38.00 -60.00   27
 13  \w     95.00 127.00   1.00    1.00    --  111.00  50.00   0.00   32
 14  \w    105.00 177.00   1.00    1.00    --  111.00  38.00  30.00   72
 15  \w    121.00 162.00   1.00    1.00    --  111.00  89.00 100.00   41
 16  \w     95.00 153.00   1.00    1.00    --  111.00  50.00  90.00   58
 17  \w    111.00 136.00   1.00    1.00    --  111.00 -25.00   0.00   25
 18  \w     95.00 126.00   1.00    1.00    --  111.00 -64.00 -30.00   31
 19  \w    106.00 133.00   1.00    1.00    --  111.00 -77.00  30.00   27
 20  \w    104.00 146.00   1.00    1.00    --  111.00 -92.00  60.00   42
 21  \w     92.00 119.00   1.00    1.00    --  111.00 -25.00  30.00   27
 22  \w     83.00 127.00   1.00    1.00    --  111.00 -50.00  60.00   44
 23  \w     80.00 113.00   1.00    1.00    --  111.00-111.00 120.00   33
 24  \w     75.00 115.00   1.00    1.00    --  111.00-111.00  60.00   40
 25  \w     81.00 106.00   1.00    1.00    --  111.00-111.00  30.00   25
 26  \w     74.00 114.00   1.00    1.00    --  111.00-111.00   0.00   40
 27  \w     90.00 116.00   1.00    1.00    --  111.00-111.00 -60.00   26
 28  \w     90.00 123.00   1.00    1.00    --  111.00 -92.00 -90.00   33
 29  \w     90.00 127.00   1.00    1.00    --  111.00 -56.00 -61.06   37
 30  \w     86.00 113.00   1.00    1.00    --  111.00-111.00 -90.00   27
 31  \w     84.00 110.00   1.00    1.00    --  111.00-111.00-120.00   26
 32  \w    103.00 136.00   1.00    1.00    --  111.00 -77.00-150.00   33
 33  \w     89.00 116.00   1.00    1.00    --  111.00-111.00-180.00   27
 34  \w     90.00 117.00   1.00    1.00    --  111.00 -64.00-150.00   27
 35  \w     94.00 130.00   1.00    1.00    --  111.00 -38.00-180.00   36
 36  \w     80.00 123.00   1.00    1.00    --  111.00 -12.00 -60.00   43
 37  \w     94.00 131.00   1.00    1.00    --  111.00  50.00-150.00   37
 38  \w     92.00 149.00   1.00    1.00    --  111.00  64.00-150.00   57
 39  \w    138.00 165.00   1.00    1.00    --  111.00 111.00-150.00   27
 40  \w    111.00 144.00   1.00    1.00    --  111.00 178.00 -60.00   33
 41  \w     92.00 123.00   1.00    1.00    --  111.00  77.00  90.00   31
 42  \w     88.00 155.00   1.00    1.00    --  111.00  25.00  90.00   67
 43  \w     90.00 118.00   1.00    1.00    --  111.00 -60.00 178.82   28
 44  \w     81.00 127.00   1.00    1.00    --  111.00 -32.00 129.67   46
 45  \w     79.00 104.00   1.00    1.00    --  111.00 -77.00 120.00   25
 46  \w     69.00 144.00   1.00    1.00    --  111.00 -12.00 150.00   75
 47  \w     76.00 110.00   1.00    1.00    --  111.00  12.00  30.00   34
 48  \w     53.00 127.00   1.00    1.00    --  111.00 -38.00  30.00   74
 49  \w     75.00 102.00   1.00    1.00    --  111.00 -74.00 -33.59   27
 50  \w     59.00 121.00   1.00    1.00    --  111.00 -50.00-120.00   62
 51  \w     49.00  78.00   1.00    1.00    --  111.00 -77.00   0.00   29
 52  \w     53.00  78.00   1.00    1.00    --  111.00 -92.00  60.00   25
 53  \w     47.00 108.00   1.00    1.00    --  111.00 -64.00  60.00   61
 54  \w     42.00  71.00   1.00    1.00    --  111.00-111.00 -60.00   29
 55  \w     42.00  69.00   1.00    1.00    --  111.00 -92.00 -90.00   27
 56  \w     44.00  80.00   1.00    1.00    --  111.00 -56.00 -61.06   36
 57  \w     44.00 129.00   1.00    1.00    --  111.00 -38.00 -60.00   85
 58  \w     65.00  90.00   1.00    1.00    --   37.04-125.00   0.00   25
 59  \w     48.00  81.00   1.00    1.00    --   37.04-125.00  90.00   33
 60  \w     34.00  61.00   1.00    1.00    --   37.04-125.00   0.00   27
 61  \w     45.00  74.00   1.00    1.00    --   37.04 -99.00 -30.00   29
 62  \w     27.00  59.00   1.00    1.00    --   37.04 -89.00 -15.00   32
 63  \w     25.00  63.00   1.00    1.00    --   37.04-125.00 -60.00   38
 64  \w     50.00  75.00   1.00    1.00    --   37.04 -99.00-120.00   25
 65  \w     23.00  80.00   1.00    1.00    --   37.04-125.00-120.00   57
 66  \w     20.00  45.00   1.00    1.00    --   37.04 -57.00-180.00   25
 67  \w    -28.00  -1.00   1.00    1.00    --   37.04 -57.00-180.00   27
 68  \w    -29.00  49.00   1.00    1.00    --   37.04 -57.00-150.00   78
 69  \w     19.00  58.00   1.00    1.00    --   37.04 -19.00 -30.00   39
 70  \w     11.00  65.00   1.00    1.00    --   37.04 -19.00  60.00   54
 71  \w     19.00  75.00   1.00    1.00    --   37.04 -99.00 150.00   56
 72  \w     10.00  37.00   1.00    1.00    --   37.04 -57.00  60.00   27
 73  \w      8.00  50.00   1.00    1.00    --   37.04 -57.00 120.00   42
 74  \w     -3.00  22.00   1.00    1.00    --   37.04 -89.00 -15.00   25
 75  \w    -30.00  14.00   1.00    1.00    --   37.04 -57.00  90.00   44
 76  \w    -31.00  -4.00   1.00    1.00    --   37.04 -19.00 -30.00   27
 77  \w     20.00  62.00   1.00    1.00    --   37.04  57.00   0.00   42
 78  \w     50.00 101.00   1.00    1.00    --  111.00 -12.00  60.00   51
 79  \w     47.00  73.00   1.00    1.00    --  111.00 -77.00 150.00   26
 80  \w     42.00 100.00   1.00    1.00    --  111.00 -25.00  90.00   58
 81  \w     44.00  76.00   1.00    1.00    --  111.00 -77.00-150.00   32
 82  \w     56.00  86.00   1.00    1.00    --  111.00 -50.00-180.00   30
 83  \w     45.00 133.00   1.00    1.00    --  111.00 -77.00-180.00   88
 84  \w     58.00  85.00   1.00    1.00    --  111.00 178.00  90.00   27
;
_diffrn_measurement_device 'four-circle diffractometer'
_diffrn_measurement_device_type 'SuperNova, Dual, Cu at zero, EosS2'
_diffrn_measurement_method '\w and \f scans'
_diffrn_orient_matrix_type 'CrysAlisPro convention (1999,Acta A55,543-557)'
_diffrn_orient_matrix_UB_11 -0.0203736000
_diffrn_orient_matrix_UB_12 0.0799970000
_diffrn_orient_matrix_UB_13 0.0507828000
_diffrn_orient_matrix_UB_21 0.0752150000
_diffrn_orient_matrix_UB_22 -0.0743422000
_diffrn_orient_matrix_UB_23 0.0456858000
_diffrn_orient_matrix_UB_31 0.1001192000
_diffrn_orient_matrix_UB_32 0.0359796000
_diffrn_orient_matrix_UB_33 -0.0319455000
_diffrn_radiation_monochromator mirror
_diffrn_radiation_probe x-ray
_diffrn_radiation_type CuK\a
_diffrn_radiation_wavelength 1.54184
_diffrn_reflns_av_R_equivalents 0.0268
_diffrn_reflns_av_unetI/netI 0.0227
_diffrn_reflns_Laue_measured_fraction_full 1.000
_diffrn_reflns_Laue_measured_fraction_max 0.997
_diffrn_reflns_limit_h_max 15
_diffrn_reflns_limit_h_min -14
_diffrn_reflns_limit_k_max 17
_diffrn_reflns_limit_k_min -17
_diffrn_reflns_limit_l_max 25
_diffrn_reflns_limit_l_min -25
_diffrn_reflns_number 53961
_diffrn_reflns_point_group_measured_fraction_full 1.000
_diffrn_reflns_point_group_measured_fraction_max 0.997
_diffrn_reflns_theta_full 67.684
_diffrn_reflns_theta_max 73.835
_diffrn_reflns_theta_min 2.163
_diffrn_source 'micro-focus sealed X-ray tube'
_diffrn_source_type 'SuperNova (Cu) X-ray Source'
_exptl_absorpt_coefficient_mu 6.473
_exptl_absorpt_correction_T_max 1.00000
_exptl_absorpt_correction_T_min 0.70629
_exptl_absorpt_correction_type multi-scan
_exptl_absorpt_process_details
;
CrysAlisPro 1.171.38.46 (Rigaku Oxford Diffraction, 2015)
Empirical absorption correction using spherical harmonics,
 implemented in SCALE3 ABSPACK scaling algorithm.
;
_exptl_crystal_colour red
_exptl_crystal_colour_primary red
_exptl_crystal_density_diffrn 1.368
_exptl_crystal_description block
_exptl_crystal_F_000 1448
_exptl_crystal_size_max 0.265
_exptl_crystal_size_mid 0.139
_exptl_crystal_size_min 0.092
_refine_diff_density_max 0.414
_refine_diff_density_min -1.358
_refine_diff_density_rms 0.074
_refine_ls_extinction_method none
_refine_ls_goodness_of_fit_ref 1.026
_refine_ls_hydrogen_treatment constr
_refine_ls_matrix_type full
_refine_ls_number_parameters 757
_refine_ls_number_reflns 13963
_refine_ls_number_restraints 0
_refine_ls_restrained_S_all 1.026
_refine_ls_R_factor_all 0.0345
_refine_ls_R_factor_gt 0.0319
_refine_ls_shift/su_max 0.003
_refine_ls_shift/su_mean 0.000
_refine_ls_structure_factor_coef Fsqd
_refine_ls_weighting_details 'w=1/[\s^2^(Fo^2^)+(0.0479P)^2^+4.0595P] where P=(Fo^2^+2Fc^2^)/3'
_refine_ls_weighting_scheme calc
_refine_ls_wR_factor_gt 0.0875
_refine_ls_wR_factor_ref 0.0901
_reflns_Friedel_coverage 0.000
_reflns_number_gt 12988
_reflns_number_total 13963
_reflns_threshold_expression 'I > 2\s(I)'
_cod_data_source_file c8dt02524j2.cif
_cod_data_source_block HB_3-1-1_scale_sq
_cod_depositor_comments 'Adding full bibliography for 7046906--7046910.cif.'
_cod_database_code 7046906
_shelxl_version_number 2014/6
_shelx_space_group_comment
;
The symmetry employed for this shelxl refinement is uniquely defined
by the following loop, which should always be used as a source of
symmetry information in preference to the above space-group names.
They are only intended as comments.
;
_reflns_odcompleteness_completeness 98.79
_reflns_odcompleteness_iscentric 1
_reflns_odcompleteness_theta 74.33
_olex2_refinement_description
;
1. Fixed Uiso
 At 1.2 times of:
  All C(H) groups, All C(H,H) groups
2.a Secondary CH2 refined with riding coordinates:
 C201(H20A,H20B)
2.b Aromatic/amide H refined with riding coordinates:
 C12(H12), C13(H13), C14(H14), C15(H15), C16(H16), C22(H22), C23(H23),
 C24(H24), C25(H25), C26(H26), C32(H32), C33(H33), C34(H34), C35(H35), C36(H36),
  C42(H42), C43(H43), C44(H44), C45(H45), C46(H46), C52(H52), C53(H53),
 C54(H54), C55(H55), C56(H56), C62(H62), C63(H63), C64(H64), C65(H65), C66(H66),
  C72(H72), C73(H73), C74(H74), C75(H75), C76(H76), C82(H82), C83(H83),
 C84(H84), C85(H85), C86(H86), C92(H92), C93(H93), C94(H94), C95(H95), C96(H96),
  C102(H102), C103(H103), C104(H104), C105(H105), C106(H106), C112(H112),
 C113(H113), C114(H114), C115(H115), C116(H116), C122(H122), C123(H123),
 C124(H124), C125(H125), C126(H126)
;
_ins_header
;
TITL HB_3-1-1_scale in P-1 
REM P-1 (#2 in standard setting)
CELL 1.54184  12.598293  13.874246  20.564976  85.4608  84.2381  75.2847
ZERR    2.00   0.000185   0.000254   0.000394   0.0015   0.0014   0.0014
LATT  1
SFAC C H P Cl Rh
UNIT 146.00 120.00 8.00 4.00 4.00
TREF
HKLF 4
END
;
_olex2_submission_special_instructions 'No special instructions were received'
_oxdiff_exptl_absorpt_empirical_details
;
Empirical correction (ABSPACK) includes:
- Absorption correction using spherical harmonics
- Frame scaling
;
_oxdiff_exptl_absorpt_empirical_full_max 1.388
_oxdiff_exptl_absorpt_empirical_full_min 0.807

loop_
_space_group_symop_operation_xyz
'x, y, z'
'-x, -y, -z'

loop_
_atom_site_label
_atom_site_type_symbol
_atom_site_fract_x
_atom_site_fract_y
_atom_site_fract_z
_atom_site_U_iso_or_equiv
_atom_site_adp_type
_atom_site_occupancy
_atom_site_site_symmetry_order
_atom_site_calc_flag
_atom_site_refinement_flags_posn
Rh1 Rh 0.70741(2) 0.51558(2) 0.74289(2) 0.02349(5) Uani 1 1 d .
Rh2 Rh 0.60700(2) 0.77744(2) 0.71669(2) 0.02425(5) Uani 1 1 d .
Cl1 Cl 0.75480(6) 0.33388(5) 0.75212(3) 0.03733(14) Uani 1 1 d .
Cl2 Cl 0.54074(6) 0.95076(5) 0.68001(4) 0.04198(16) Uani 1 1 d .
P1 P 0.62527(5) 0.50785(5) 0.85105(3) 0.02556(12) Uani 1 1 d .
P2 P 0.81780(5) 0.50416(5) 0.64236(3) 0.02432(12) Uani 1 1 d .
P3 P 0.74526(5) 0.83016(4) 0.76510(3) 0.02399(12) Uani 1 1 d .
P4 P 0.44938(5) 0.75248(5) 0.67383(3) 0.02857(13) Uani 1 1 d .
C1 C 0.66058(18) 0.64735(19) 0.73400(10) 0.0248(5) Uani 1 1 d .
C11 C 0.7128(2) 0.41555(19) 0.90383(11) 0.0286(5) Uani 1 1 d .
C12 C 0.8266(2) 0.3975(2) 0.89145(14) 0.0398(6) Uani 1 1 d .
H12 H 0.8561 0.4315 0.8563 0.048 Uiso 1 1 calc R
C13 C 0.8967(3) 0.3298(3) 0.93069(16) 0.0466(7) Uani 1 1 d .
H13 H 0.9726 0.3185 0.9219 0.056 Uiso 1 1 calc R
C14 C 0.8532(3) 0.2788(2) 0.98330(15) 0.0441(7) Uani 1 1 d .
H14 H 0.8998 0.2335 1.0101 0.053 Uiso 1 1 calc R
C15 C 0.7407(3) 0.2954(2) 0.99574(14) 0.0401(6) Uani 1 1 d .
H15 H 0.7118 0.2607 1.0307 0.048 Uiso 1 1 calc R
C16 C 0.6697(2) 0.3637(2) 0.95648(12) 0.0320(5) Uani 1 1 d .
H16 H 0.5939 0.3747 0.9654 0.038 Uiso 1 1 calc R
C21 C 0.4955(2) 0.4681(2) 0.85834(11) 0.0301(5) Uani 1 1 d .
C22 C 0.4970(3) 0.3755(2) 0.83573(14) 0.0418(7) Uani 1 1 d .
H22 H 0.5631 0.3349 0.8189 0.050 Uiso 1 1 calc R
C23 C 0.4008(3) 0.3435(3) 0.83801(15) 0.0508(8) Uani 1 1 d .
H23 H 0.4029 0.2812 0.8234 0.061 Uiso 1 1 calc R
C24 C 0.3016(3) 0.4042(3) 0.86208(15) 0.0508(8) Uani 1 1 d .
H24 H 0.2369 0.3836 0.8625 0.061 Uiso 1 1 calc R
C25 C 0.2993(3) 0.4947(3) 0.88526(16) 0.0489(8) Uani 1 1 d .
H25 H 0.2330 0.5349 0.9021 0.059 Uiso 1 1 calc R
C26 C 0.3955(2) 0.5266(2) 0.88374(14) 0.0392(6) Uani 1 1 d .
H26 H 0.3930 0.5879 0.8999 0.047 Uiso 1 1 calc R
C31 C 0.5905(2) 0.62106(19) 0.89581(11) 0.0282(5) Uani 1 1 d .
C32 C 0.6397(2) 0.6282(2) 0.95267(12) 0.0348(6) Uani 1 1 d .
H32 H 0.6918 0.5738 0.9689 0.042 Uiso 1 1 calc R
C33 C 0.6107(3) 0.7170(2) 0.98492(14) 0.0436(7) Uani 1 1 d .
H33 H 0.6444 0.7217 1.0224 0.052 Uiso 1 1 calc R
C34 C 0.5328(3) 0.7979(2) 0.96191(14) 0.0441(7) Uani 1 1 d .
H34 H 0.5134 0.8566 0.9840 0.053 Uiso 1 1 calc R
C35 C 0.4833(3) 0.7914(2) 0.90574(14) 0.0397(6) Uani 1 1 d .
H35 H 0.4297 0.8454 0.8905 0.048 Uiso 1 1 calc R
C36 C 0.5135(2) 0.7048(2) 0.87225(13) 0.0340(6) Uani 1 1 d .
H36 H 0.4823 0.7022 0.8335 0.041 Uiso 1 1 calc R
C41 C 0.7959(2) 0.60410(19) 0.57792(11) 0.0264(5) Uani 1 1 d .
C42 C 0.7837(2) 0.5863(2) 0.51329(12) 0.0325(5) Uani 1 1 d .
H42 H 0.7841 0.5225 0.5023 0.039 Uiso 1 1 calc R
C43 C 0.7710(2) 0.6645(2) 0.46538(13) 0.0362(6) Uani 1 1 d .
H43 H 0.7629 0.6523 0.4226 0.043 Uiso 1 1 calc R
C44 C 0.7703(2) 0.7601(2) 0.48080(13) 0.0340(6) Uani 1 1 d .
H44 H 0.7616 0.8118 0.4486 0.041 Uiso 1 1 calc R
C45 C 0.7828(2) 0.7778(2) 0.54479(13) 0.0320(5) Uani 1 1 d .
H45 H 0.7833 0.8416 0.5555 0.038 Uiso 1 1 calc R
C46 C 0.7945(2) 0.7007(2) 0.59274(12) 0.0287(5) Uani 1 1 d .
H46 H 0.8014 0.7136 0.6356 0.034 Uiso 1 1 calc R
C51 C 0.9603(2) 0.4910(2) 0.66088(12) 0.0294(5) Uani 1 1 d .
C52 C 1.0020(2) 0.4175(2) 0.70853(14) 0.0386(6) Uani 1 1 d .
H52 H 0.9588 0.3760 0.7278 0.046 Uiso 1 1 calc R
C53 C 1.1072(3) 0.4060(3) 0.72721(15) 0.0481(8) Uani 1 1 d .
H53 H 1.1350 0.3561 0.7584 0.058 Uiso 1 1 calc R
C54 C 1.1711(2) 0.4684(3) 0.69981(16) 0.0502(8) Uani 1 1 d .
H54 H 1.2410 0.4618 0.7133 0.060 Uiso 1 1 calc R
C55 C 1.1312(3) 0.5406(3) 0.65236(17) 0.0474(8) Uani 1 1 d .
H55 H 1.1748 0.5821 0.6336 0.057 Uiso 1 1 calc R
C56 C 1.0265(2) 0.5520(2) 0.63214(14) 0.0363(6) Uani 1 1 d .
H56 H 1.0007 0.6001 0.5995 0.044 Uiso 1 1 calc R
C61 C 0.8263(2) 0.39461(18) 0.59652(11) 0.0261(5) Uani 1 1 d .
C62 C 0.7323(2) 0.35996(19) 0.59555(12) 0.0290(5) Uani 1 1 d .
H62 H 0.6685 0.3893 0.6208 0.035 Uiso 1 1 calc R
C63 C 0.7329(2) 0.2821(2) 0.55733(13) 0.0326(5) Uani 1 1 d .
H63 H 0.6697 0.2592 0.5571 0.039 Uiso 1 1 calc R
C64 C 0.8274(2) 0.2382(2) 0.51952(13) 0.0339(6) Uani 1 1 d .
H64 H 0.8277 0.1861 0.4936 0.041 Uiso 1 1 calc R
C65 C 0.9217(3) 0.2721(2) 0.52040(14) 0.0399(6) Uani 1 1 d .
H65 H 0.9853 0.2428 0.4950 0.048 Uiso 1 1 calc R
C66 C 0.9216(2) 0.3497(2) 0.55908(14) 0.0363(6) Uani 1 1 d .
H66 H 0.9853 0.3716 0.5600 0.044 Uiso 1 1 calc R
C71 C 0.6993(2) 0.94552(19) 0.80874(12) 0.0308(5) Uani 1 1 d .
C72 C 0.5906(3) 0.9789(2) 0.83339(14) 0.0410(6) Uani 1 1 d .
H72 H 0.5392 0.9441 0.8261 0.049 Uiso 1 1 calc R
C73 C 0.5578(3) 1.0643(3) 0.86905(17) 0.0558(9) Uani 1 1 d .
H73 H 0.4850 1.0854 0.8861 0.067 Uiso 1 1 calc R
C74 C 0.6326(4) 1.1176(2) 0.87919(17) 0.0587(10) Uani 1 1 d .
H74 H 0.6102 1.1747 0.9029 0.070 Uiso 1 1 calc R
C75 C 0.7412(4) 1.0861(3) 0.85404(16) 0.0546(9) Uani 1 1 d .
H75 H 0.7915 1.1226 0.8603 0.065 Uiso 1 1 calc R
C76 C 0.7748(3) 0.9998(2) 0.81945(14) 0.0415(7) Uani 1 1 d .
H76 H 0.8480 0.9781 0.8033 0.050 Uiso 1 1 calc R
C81 C 0.8289(2) 0.74510(19) 0.82369(12) 0.0270(5) Uani 1 1 d .
C82 C 0.8906(2) 0.6510(2) 0.80546(12) 0.0293(5) Uani 1 1 d .
H82 H 0.8861 0.6304 0.7641 0.035 Uiso 1 1 calc R
C83 C 0.9584(2) 0.5880(2) 0.84855(14) 0.0353(6) Uani 1 1 d .
H83 H 1.0014 0.5267 0.8352 0.042 Uiso 1 1 calc R
C84 C 0.9623(2) 0.6161(2) 0.91145(14) 0.0406(6) Uani 1 1 d .
H84 H 1.0077 0.5739 0.9403 0.049 Uiso 1 1 calc R
C85 C 0.8987(3) 0.7065(3) 0.93073(14) 0.0441(7) Uani 1 1 d .
H85 H 0.8997 0.7247 0.9732 0.053 Uiso 1 1 calc R
C86 C 0.8326(2) 0.7716(2) 0.88746(13) 0.0347(6) Uani 1 1 d .
H86 H 0.7906 0.8331 0.9011 0.042 Uiso 1 1 calc R
C91 C 0.8468(2) 0.86537(19) 0.70291(11) 0.0262(5) Uani 1 1 d .
C92 C 0.8117(2) 0.9534(2) 0.66435(13) 0.0320(5) Uani 1 1 d .
H92 H 0.7399 0.9920 0.6712 0.038 Uiso 1 1 calc R
C93 C 0.8835(2) 0.9835(2) 0.61575(13) 0.0366(6) Uani 1 1 d .
H93 H 0.8596 1.0424 0.5906 0.044 Uiso 1 1 calc R
C94 C 0.9896(2) 0.9266(2) 0.60479(14) 0.0384(6) Uani 1 1 d .
H94 H 1.0371 0.9465 0.5719 0.046 Uiso 1 1 calc R
C95 C 1.0255(2) 0.8397(2) 0.64276(15) 0.0402(6) Uani 1 1 d .
H95 H 1.0975 0.8016 0.6356 0.048 Uiso 1 1 calc R
C96 C 0.9547(2) 0.8091(2) 0.69166(13) 0.0335(5) Uani 1 1 d .
H96 H 0.9795 0.7506 0.7170 0.040 Uiso 1 1 calc R
C101 C 0.4435(2) 0.6320(2) 0.64679(12) 0.0308(5) Uani 1 1 d .
C102 C 0.4671(2) 0.5473(2) 0.68956(13) 0.0331(6) Uani 1 1 d .
H102 H 0.4863 0.5530 0.7313 0.040 Uiso 1 1 calc R
C103 C 0.4623(2) 0.4549(2) 0.67051(14) 0.0366(6) Uani 1 1 d .
H103 H 0.4777 0.3993 0.6996 0.044 Uiso 1 1 calc R
C104 C 0.4345(2) 0.4452(2) 0.60793(14) 0.0399(6) Uani 1 1 d .
H104 H 0.4325 0.3831 0.5948 0.048 Uiso 1 1 calc R
C105 C 0.4100(2) 0.5284(3) 0.56559(14) 0.0423(7) Uani 1 1 d .
H105 H 0.3900 0.5224 0.5241 0.051 Uiso 1 1 calc R
C106 C 0.4147(2) 0.6209(2) 0.58430(13) 0.0381(6) Uani 1 1 d .
H106 H 0.3986 0.6762 0.5550 0.046 Uiso 1 1 calc R
C111 C 0.4110(2) 0.8350(2) 0.60195(13) 0.0337(6) Uani 1 1 d .
C112 C 0.3087(2) 0.9011(2) 0.59679(13) 0.0338(6) Uani 1 1 d .
H112 H 0.2550 0.9063 0.6317 0.041 Uiso 1 1 calc R
C113 C 0.2865(2) 0.9598(2) 0.53895(14) 0.0383(6) Uani 1 1 d .
H113 H 0.2182 1.0045 0.5357 0.046 Uiso 1 1 calc R
C114 C 0.3655(3) 0.9519(2) 0.48645(14) 0.0422(7) Uani 1 1 d .
H114 H 0.3500 0.9908 0.4480 0.051 Uiso 1 1 calc R
C115 C 0.4676(3) 0.8860(3) 0.49138(14) 0.0452(7) Uani 1 1 d .
H115 H 0.5207 0.8806 0.4562 0.054 Uiso 1 1 calc R
C116 C 0.4908(2) 0.8278(3) 0.54888(14) 0.0421(7) Uani 1 1 d .
H116 H 0.5596 0.7839 0.5521 0.051 Uiso 1 1 calc R
C121 C 0.3298(2) 0.7836(2) 0.73406(12) 0.0317(5) Uani 1 1 d .
C122 C 0.2606(2) 0.7204(2) 0.75219(14) 0.0377(6) Uani 1 1 d .
H122 H 0.2729 0.6597 0.7328 0.045 Uiso 1 1 calc R
C123 C 0.1727(3) 0.7483(3) 0.79951(16) 0.0471(7) Uani 1 1 d .
H123 H 0.1280 0.7050 0.8124 0.057 Uiso 1 1 calc R
C124 C 0.1513(3) 0.8387(3) 0.82724(15) 0.0482(8) Uani 1 1 d .
H124 H 0.0917 0.8571 0.8581 0.058 Uiso 1 1 calc R
C125 C 0.2190(3) 0.9022(3) 0.80887(18) 0.0550(8) Uani 1 1 d .
H125 H 0.2045 0.9638 0.8271 0.066 Uiso 1 1 calc R
C126 C 0.3082(3) 0.8742(3) 0.76341(16) 0.0461(7) Uani 1 1 d .
H126 H 0.3544 0.9167 0.7523 0.055 Uiso 1 1 calc R
Cl21 Cl 1.0800(2) 0.13476(16) 0.66033(10) 0.1452(8) Uani 1 1 d .
Cl22 Cl 1.00605(13) 0.14949(13) 0.79477(8) 0.1064(5) Uani 1 1 d .
C201 C 0.9823(4) 0.1248(4) 0.7209(2) 0.0814(14) Uani 1 1 d .
H20A H 0.9133 0.1697 0.7095 0.098 Uiso 1 1 calc R
H20B H 0.9728 0.0574 0.7229 0.098 Uiso 1 1 calc R

loop_
_atom_site_aniso_label
_atom_site_aniso_U_11
_atom_site_aniso_U_22
_atom_site_aniso_U_33
_atom_site_aniso_U_23
_atom_site_aniso_U_13
_atom_site_aniso_U_12
Rh1 0.02834(10) 0.02769(9) 0.01525(9) 0.00101(6) -0.00044(6) -0.00960(7)
Rh2 0.02405(9) 0.02954(10) 0.01989(9) 0.00424(6) -0.00406(6) -0.00883(7)
Cl1 0.0536(4) 0.0301(3) 0.0270(3) 0.0026(2) 0.0023(3) -0.0113(3)
Cl2 0.0379(3) 0.0375(3) 0.0515(4) 0.0176(3) -0.0152(3) -0.0129(3)
P1 0.0318(3) 0.0310(3) 0.0148(3) 0.0017(2) -0.0007(2) -0.0109(2)
P2 0.0274(3) 0.0306(3) 0.0171(3) -0.0024(2) 0.0003(2) -0.0118(2)
P3 0.0266(3) 0.0275(3) 0.0190(3) -0.0004(2) -0.0015(2) -0.0092(2)
P4 0.0259(3) 0.0411(3) 0.0206(3) 0.0071(2) -0.0053(2) -0.0131(3)
C1 0.0187(11) 0.0442(14) 0.0135(10) -0.0006(9) 0.0007(8) -0.0126(10)
C11 0.0363(13) 0.0313(12) 0.0194(11) 0.0010(9) -0.0032(9) -0.0111(10)
C12 0.0401(15) 0.0539(17) 0.0289(13) 0.0103(12) -0.0056(11) -0.0213(13)
C13 0.0357(15) 0.064(2) 0.0413(16) 0.0078(14) -0.0099(12) -0.0146(14)
C14 0.0491(17) 0.0472(17) 0.0357(15) 0.0089(13) -0.0142(13) -0.0107(14)
C15 0.0495(17) 0.0400(15) 0.0290(13) 0.0109(11) -0.0024(12) -0.0122(13)
C16 0.0368(14) 0.0354(13) 0.0232(12) 0.0033(10) 0.0014(10) -0.0108(11)
C21 0.0367(13) 0.0401(14) 0.0162(10) 0.0045(9) -0.0032(9) -0.0155(11)
C22 0.0522(18) 0.0502(17) 0.0280(13) -0.0040(12) 0.0029(12) -0.0236(14)
C23 0.068(2) 0.064(2) 0.0343(15) -0.0043(14) -0.0040(14) -0.0405(18)
C24 0.0483(18) 0.078(2) 0.0361(16) 0.0133(15) -0.0121(13) -0.0361(18)
C25 0.0366(16) 0.065(2) 0.0463(18) 0.0119(15) -0.0060(13) -0.0190(15)
C26 0.0360(15) 0.0461(16) 0.0354(14) 0.0025(12) -0.0011(11) -0.0123(12)
C31 0.0352(13) 0.0334(12) 0.0171(11) 0.0017(9) 0.0021(9) -0.0131(10)
C32 0.0464(16) 0.0377(14) 0.0233(12) 0.0005(10) -0.0028(11) -0.0165(12)
C33 0.063(2) 0.0496(17) 0.0249(13) -0.0062(12) -0.0009(12) -0.0254(15)
C34 0.063(2) 0.0363(15) 0.0333(15) -0.0082(12) 0.0124(13) -0.0175(14)
C35 0.0468(16) 0.0356(14) 0.0324(14) 0.0003(11) 0.0099(12) -0.0081(12)
C36 0.0396(14) 0.0398(14) 0.0218(12) 0.0020(10) 0.0034(10) -0.0115(11)
C41 0.0275(12) 0.0344(13) 0.0195(11) -0.0005(9) 0.0006(9) -0.0129(10)
C42 0.0427(15) 0.0387(14) 0.0219(12) -0.0025(10) -0.0028(10) -0.0203(12)
C43 0.0446(15) 0.0489(16) 0.0202(12) 0.0008(11) -0.0040(10) -0.0215(13)
C44 0.0367(14) 0.0410(14) 0.0253(12) 0.0053(10) 0.0012(10) -0.0150(11)
C45 0.0358(14) 0.0331(13) 0.0293(13) -0.0013(10) 0.0019(10) -0.0148(11)
C46 0.0295(12) 0.0378(13) 0.0212(11) -0.0040(10) 0.0022(9) -0.0136(10)
C51 0.0271(12) 0.0392(13) 0.0242(12) -0.0097(10) 0.0007(9) -0.0110(10)
C52 0.0352(14) 0.0519(17) 0.0299(13) -0.0054(12) -0.0040(11) -0.0117(12)
C53 0.0347(15) 0.071(2) 0.0360(15) -0.0090(14) -0.0072(12) -0.0043(14)
C54 0.0257(14) 0.083(2) 0.0432(17) -0.0249(17) -0.0023(12) -0.0096(15)
C55 0.0328(15) 0.066(2) 0.0495(18) -0.0207(16) 0.0086(13) -0.0224(14)
C56 0.0307(13) 0.0445(15) 0.0361(14) -0.0103(12) 0.0038(11) -0.0137(11)
C61 0.0308(12) 0.0310(12) 0.0192(11) -0.0010(9) -0.0015(9) -0.0128(10)
C62 0.0278(12) 0.0354(13) 0.0248(12) -0.0007(10) -0.0019(9) -0.0103(10)
C63 0.0358(14) 0.0371(13) 0.0292(13) 0.0000(10) -0.0063(10) -0.0159(11)
C64 0.0449(15) 0.0319(13) 0.0280(13) -0.0049(10) -0.0049(11) -0.0139(11)
C65 0.0411(15) 0.0465(16) 0.0346(14) -0.0156(12) 0.0075(12) -0.0155(13)
C66 0.0343(14) 0.0451(15) 0.0346(14) -0.0125(12) 0.0065(11) -0.0195(12)
C71 0.0411(14) 0.0292(12) 0.0216(11) 0.0003(9) 0.0011(10) -0.0096(11)
C72 0.0462(17) 0.0384(15) 0.0344(14) -0.0020(12) 0.0071(12) -0.0070(12)
C73 0.065(2) 0.0445(18) 0.0479(19) -0.0080(15) 0.0168(16) -0.0011(16)
C74 0.095(3) 0.0337(16) 0.0432(18) -0.0105(13) 0.0135(18) -0.0122(17)
C75 0.089(3) 0.0447(17) 0.0379(16) -0.0100(14) 0.0086(17) -0.0346(18)
C76 0.0543(18) 0.0444(16) 0.0310(14) -0.0099(12) 0.0060(12) -0.0230(14)
C81 0.0281(12) 0.0341(12) 0.0216(11) 0.0017(9) -0.0031(9) -0.0135(10)
C82 0.0295(12) 0.0345(13) 0.0260(12) 0.0001(10) -0.0043(9) -0.0113(10)
C83 0.0312(13) 0.0374(14) 0.0377(14) 0.0045(11) -0.0061(11) -0.0099(11)
C84 0.0348(14) 0.0549(18) 0.0333(14) 0.0122(13) -0.0133(11) -0.0137(13)
C85 0.0495(17) 0.0622(19) 0.0229(13) 0.0002(12) -0.0103(12) -0.0161(15)
C86 0.0393(14) 0.0417(15) 0.0234(12) -0.0020(11) -0.0043(10) -0.0100(12)
C91 0.0299(12) 0.0322(12) 0.0197(11) -0.0029(9) -0.0022(9) -0.0134(10)
C92 0.0326(13) 0.0374(14) 0.0266(12) 0.0019(10) -0.0022(10) -0.0108(11)
C93 0.0454(16) 0.0391(14) 0.0284(13) 0.0049(11) -0.0029(11) -0.0184(12)
C94 0.0425(15) 0.0468(16) 0.0296(13) -0.0023(12) 0.0081(11) -0.0219(13)
C95 0.0332(14) 0.0471(16) 0.0389(15) -0.0021(12) 0.0068(11) -0.0112(12)
C96 0.0348(14) 0.0350(13) 0.0303(13) 0.0020(10) -0.0001(10) -0.0100(11)
C101 0.0252(12) 0.0478(15) 0.0219(12) 0.0016(10) -0.0034(9) -0.0139(11)
C102 0.0282(12) 0.0515(16) 0.0250(12) 0.0017(11) -0.0058(10) -0.0197(11)
C103 0.0290(13) 0.0478(16) 0.0361(14) 0.0022(12) -0.0033(11) -0.0165(12)
C104 0.0301(14) 0.0554(18) 0.0377(15) -0.0114(13) 0.0021(11) -0.0163(12)
C105 0.0373(15) 0.067(2) 0.0249(13) -0.0092(13) -0.0024(11) -0.0160(14)
C106 0.0354(14) 0.0577(18) 0.0235(12) 0.0004(12) -0.0051(10) -0.0153(13)
C111 0.0305(13) 0.0472(15) 0.0266(12) 0.0122(11) -0.0087(10) -0.0175(11)
C112 0.0326(13) 0.0401(14) 0.0326(13) 0.0072(11) -0.0073(10) -0.0172(11)
C113 0.0395(15) 0.0391(14) 0.0404(15) 0.0128(12) -0.0177(12) -0.0163(12)
C114 0.0495(17) 0.0519(17) 0.0330(14) 0.0186(13) -0.0172(12) -0.0276(14)
C115 0.0409(16) 0.071(2) 0.0295(14) 0.0161(14) -0.0064(12) -0.0289(15)
C116 0.0301(14) 0.066(2) 0.0311(14) 0.0159(13) -0.0079(11) -0.0178(13)
C121 0.0285(12) 0.0438(14) 0.0236(12) 0.0065(10) -0.0058(9) -0.0114(11)
C122 0.0319(14) 0.0474(16) 0.0359(14) 0.0035(12) -0.0017(11) -0.0162(12)
C123 0.0340(15) 0.065(2) 0.0426(17) 0.0120(15) 0.0003(12) -0.0186(14)
C124 0.0358(15) 0.071(2) 0.0336(15) 0.0026(14) 0.0042(12) -0.0100(15)
C125 0.052(2) 0.060(2) 0.052(2) -0.0145(16) 0.0053(15) -0.0124(16)
C126 0.0421(16) 0.0500(17) 0.0491(18) -0.0061(14) 0.0043(13) -0.0187(14)
Cl21 0.191(2) 0.1370(15) 0.1224(14) -0.0175(12) 0.0502(14) -0.0881(15)
Cl22 0.0882(9) 0.1191(12) 0.1084(11) -0.0210(9) 0.0111(8) -0.0222(8)
C201 0.087(3) 0.086(3) 0.079(3) -0.039(3) 0.020(2) -0.035(3)

loop_
_atom_type_symbol
_atom_type_description
_atom_type_scat_dispersion_real
_atom_type_scat_dispersion_imag
_atom_type_scat_source
C C 0.0181 0.0091 'International Tables Vol C Tables 4.2.6.8 and 6.1.1.4'
H H 0.0000 0.0000 'International Tables Vol C Tables 4.2.6.8 and 6.1.1.4'
Cl Cl 0.3639 0.7018 'International Tables Vol C Tables 4.2.6.8 and 6.1.1.4'
P P 0.2955 0.4335 'International Tables Vol C Tables 4.2.6.8 and 6.1.1.4'
Rh Rh 0.0927 3.6045 'International Tables Vol C Tables 4.2.6.8 and 6.1.1.4'

loop_
_exptl_crystal_face_index_h
_exptl_crystal_face_index_k
_exptl_crystal_face_index_l
_exptl_crystal_face_perp_dist
1 -8 1 0.0522
0 9 -1 0.0277
6 6 -4 0.1136
-7 -4 4 0.1016
0 0 -13 0.0634
0 0 13 0.0650
7 5 5 0.0991
-8 -5 -2 0.1027
-2 -6 -10 0.0775

loop_
_geom_angle_atom_site_label_1
_geom_angle_atom_site_label_2
_geom_angle_atom_site_label_3
_geom_angle
P1 Rh1 Cl1 86.12(2)
P1 Rh1 P2 169.75(2)
P2 Rh1 Cl1 87.66(2)
C1 Rh1 Cl1 174.57(7)
C1 Rh1 P1 93.36(7)
C1 Rh1 P2 93.59(7)
P3 Rh2 Cl2 86.09(2)
P4 Rh2 Cl2 85.72(2)
P4 Rh2 P3 169.91(2)
C1 Rh2 Cl2 173.39(7)
C1 Rh2 P3 96.16(7)
C1 Rh2 P4 92.62(7)
C11 P1 Rh1 111.98(8)
C11 P1 C21 103.41(12)
C21 P1 Rh1 114.34(8)
C31 P1 Rh1 117.84(8)
C31 P1 C11 104.24(12)
C31 P1 C21 103.52(12)
C41 P2 Rh1 122.12(8)
C41 P2 C51 103.72(12)
C51 P2 Rh1 107.54(8)
C61 P2 Rh1 116.15(8)
C61 P2 C41 101.68(11)
C61 P2 C51 103.59(12)
C71 P3 Rh2 116.32(9)
C71 P3 C91 100.16(11)
C81 P3 Rh2 119.37(8)
C81 P3 C71 102.43(12)
C81 P3 C91 104.35(11)
C91 P3 Rh2 111.84(8)
C101 P4 Rh2 122.47(9)
C101 P4 C121 103.40(12)
C111 P4 Rh2 112.20(9)
C111 P4 C101 101.97(13)
C111 P4 C121 105.13(12)
C121 P4 Rh2 110.04(9)
Rh1 C1 Rh2 173.36(14)
C12 C11 P1 118.69(19)
C12 C11 C16 119.0(2)
C16 C11 P1 122.3(2)
C11 C12 H12 119.5
C13 C12 C11 121.1(3)
C13 C12 H12 119.5
C12 C13 H13 120.2
C12 C13 C14 119.7(3)
C14 C13 H13 120.2
C13 C14 H14 120.1
C15 C14 C13 119.8(3)
C15 C14 H14 120.1
C14 C15 H15 119.6
C14 C15 C16 120.8(3)
C16 C15 H15 119.6
C11 C16 C15 119.7(3)
C11 C16 H16 120.1
C15 C16 H16 120.1
C22 C21 P1 118.4(2)
C26 C21 P1 123.4(2)
C26 C21 C22 118.2(3)
C21 C22 H22 119.6
C23 C22 C21 120.7(3)
C23 C22 H22 119.6
C22 C23 H23 120.0
C24 C23 C22 120.0(3)
C24 C23 H23 120.0
C23 C24 H24 120.1
C25 C24 C23 119.8(3)
C25 C24 H24 120.1
C24 C25 H25 119.8
C24 C25 C26 120.3(3)
C26 C25 H25 119.8
C21 C26 H26 119.6
C25 C26 C21 120.9(3)
C25 C26 H26 119.6
C32 C31 P1 122.2(2)
C32 C31 C36 118.5(2)
C36 C31 P1 119.3(2)
C31 C32 H32 120.0
C33 C32 C31 120.0(3)
C33 C32 H32 120.0
C32 C33 H33 119.6
C34 C33 C32 120.7(3)
C34 C33 H33 119.6
C33 C34 H34 120.1
C33 C34 C35 119.7(3)
C35 C34 H34 120.1
C34 C35 H35 119.9
C36 C35 C34 120.2(3)
C36 C35 H35 119.9
C31 C36 H36 119.6
C35 C36 C31 120.8(3)
C35 C36 H36 119.6
C42 C41 P2 122.1(2)
C46 C41 P2 119.30(18)
C46 C41 C42 118.6(2)
C41 C42 H42 120.0
C43 C42 C41 120.0(2)
C43 C42 H42 120.0
C42 C43 H43 119.6
C44 C43 C42 120.8(2)
C44 C43 H43 119.6
C43 C44 H44 120.3
C43 C44 C45 119.4(2)
C45 C44 H44 120.3
C44 C45 H45 120.0
C46 C45 C44 120.1(2)
C46 C45 H45 120.0
C41 C46 H46 119.4
C45 C46 C41 121.2(2)
C45 C46 H46 119.4
C52 C51 P2 117.0(2)
C56 C51 P2 123.9(2)
C56 C51 C52 119.0(3)
C51 C52 H52 119.8
C53 C52 C51 120.3(3)
C53 C52 H52 119.8
C52 C53 H53 119.9
C54 C53 C52 120.3(3)
C54 C53 H53 119.9
C53 C54 H54 120.1
C55 C54 C53 119.8(3)
C55 C54 H54 120.1
C54 C55 H55 119.6
C54 C55 C56 120.7(3)
C56 C55 H55 119.6
C51 C56 H56 120.1
C55 C56 C51 119.8(3)
C55 C56 H56 120.1
C62 C61 P2 118.68(19)
C62 C61 C66 119.3(2)
C66 C61 P2 121.85(19)
C61 C62 H62 119.8
C63 C62 C61 120.5(2)
C63 C62 H62 119.8
C62 C63 H63 119.9
C64 C63 C62 120.1(2)
C64 C63 H63 119.9
C63 C64 H64 120.1
C63 C64 C65 119.7(2)
C65 C64 H64 120.1
C64 C65 H65 119.9
C64 C65 C66 120.2(3)
C66 C65 H65 119.9
C61 C66 H66 120.0
C65 C66 C61 120.1(2)
C65 C66 H66 120.0
C72 C71 P3 121.0(2)
C72 C71 C76 118.9(3)
C76 C71 P3 120.1(2)
C71 C72 H72 119.8
C71 C72 C73 120.4(3)
C73 C72 H72 119.8
C72 C73 H73 119.8
C74 C73 C72 120.4(3)
C74 C73 H73 119.8
C73 C74 H74 120.0
C73 C74 C75 120.0(3)
C75 C74 H74 120.0
C74 C75 H75 120.0
C74 C75 C76 119.9(3)
C76 C75 H75 120.0
C71 C76 H76 119.8
C75 C76 C71 120.5(3)
C75 C76 H76 119.8
C82 C81 P3 120.29(19)
C82 C81 C86 118.2(2)
C86 C81 P3 121.5(2)
C81 C82 H82 119.7
C83 C82 C81 120.6(2)
C83 C82 H82 119.7
C82 C83 H83 119.9
C82 C83 C84 120.3(3)
C84 C83 H83 119.9
C83 C84 H84 120.2
C85 C84 C83 119.5(3)
C85 C84 H84 120.2
C84 C85 H85 119.6
C84 C85 C86 120.8(3)
C86 C85 H85 119.6
C81 C86 H86 119.8
C85 C86 C81 120.4(3)
C85 C86 H86 119.8
C92 C91 P3 117.41(19)
C96 C91 P3 123.9(2)
C96 C91 C92 118.6(2)
C91 C92 H92 119.8
C93 C92 C91 120.5(3)
C93 C92 H92 119.8
C92 C93 H93 119.9
C94 C93 C92 120.3(3)
C94 C93 H93 119.9
C93 C94 H94 120.0
C93 C94 C95 119.9(3)
C95 C94 H94 120.0
C94 C95 H95 119.8
C94 C95 C96 120.4(3)
C96 C95 H95 119.8
C91 C96 H96 119.8
C95 C96 C91 120.4(3)
C95 C96 H96 119.8
C102 C101 P4 119.63(19)
C102 C101 C106 118.1(3)
C106 C101 P4 122.2(2)
C101 C102 H102 119.6
C103 C102 C101 120.9(2)
C103 C102 H102 119.6
C102 C103 H103 119.9
C102 C103 C104 120.1(3)
C104 C103 H103 119.9
C103 C104 H104 120.3
C105 C104 C103 119.5(3)
C105 C104 H104 120.3
C104 C105 H105 119.7
C104 C105 C106 120.7(3)
C106 C105 H105 119.7
C101 C106 H106 119.6
C105 C106 C101 120.7(3)
C105 C106 H106 119.6
C112 C111 P4 124.2(2)
C112 C111 C116 119.4(2)
C116 C111 P4 116.4(2)
C111 C112 H112 120.1
C111 C112 C113 119.8(3)
C113 C112 H112 120.1
C112 C113 H113 119.7
C114 C113 C112 120.6(3)
C114 C113 H113 119.7
C113 C114 H114 120.1
C115 C114 C113 119.8(3)
C115 C114 H114 120.1
C114 C115 H115 119.9
C114 C115 C116 120.1(3)
C116 C115 H115 119.9
C111 C116 H116 119.8
C115 C116 C111 120.3(3)
C115 C116 H116 119.8
C122 C121 P4 123.1(2)
C126 C121 P4 118.3(2)
C126 C121 C122 118.6(3)
C121 C122 H122 120.1
C121 C122 C123 119.8(3)
C123 C122 H122 120.1
C122 C123 H123 119.5
C124 C123 C122 121.0(3)
C124 C123 H123 119.5
C123 C124 H124 120.3
C123 C124 C125 119.4(3)
C125 C124 H124 120.3
C124 C125 H125 119.9
C124 C125 C126 120.2(3)
C126 C125 H125 119.9
C121 C126 H126 119.5
C125 C126 C121 121.0(3)
C125 C126 H126 119.5
Cl21 C201 H20A 108.3
Cl21 C201 H20B 108.3
Cl22 C201 Cl21 116.1(3)
Cl22 C201 H20A 108.3
Cl22 C201 H20B 108.3
H20A C201 H20B 107.4

loop_
_geom_bond_atom_site_label_1
_geom_bond_atom_site_label_2
_geom_bond_distance
Rh1 Cl1 2.4351(6)
Rh1 P1 2.3637(6)
Rh1 P2 2.3656(6)
Rh1 C1 1.773(3)
Rh2 Cl2 2.4223(7)
Rh2 P3 2.3814(6)
Rh2 P4 2.3641(6)
Rh2 C1 1.780(3)
P1 C11 1.827(3)
P1 C21 1.842(3)
P1 C31 1.818(3)
P2 C41 1.829(3)
P2 C51 1.834(3)
P2 C61 1.826(2)
P3 C71 1.832(3)
P3 C81 1.831(3)
P3 C91 1.844(2)
P4 C101 1.824(3)
P4 C111 1.823(3)
P4 C121 1.836(3)
C11 C12 1.393(4)
C11 C16 1.393(3)
C12 H12 0.9300
C12 C13 1.384(4)
C13 H13 0.9300
C13 C14 1.389(4)
C14 H14 0.9300
C14 C15 1.378(4)
C15 H15 0.9300
C15 C16 1.394(4)
C16 H16 0.9300
C21 C22 1.395(4)
C21 C26 1.391(4)
C22 H22 0.9300
C22 C23 1.388(4)
C23 H23 0.9300
C23 C24 1.386(5)
C24 H24 0.9300
C24 C25 1.370(5)
C25 H25 0.9300
C25 C26 1.389(4)
C26 H26 0.9300
C31 C32 1.399(4)
C31 C36 1.400(4)
C32 H32 0.9300
C32 C33 1.394(4)
C33 H33 0.9300
C33 C34 1.378(5)
C34 H34 0.9300
C34 C35 1.386(5)
C35 H35 0.9300
C35 C36 1.381(4)
C36 H36 0.9300
C41 C42 1.401(3)
C41 C46 1.393(4)
C42 H42 0.9300
C42 C43 1.395(4)
C43 H43 0.9300
C43 C44 1.386(4)
C44 H44 0.9300
C44 C45 1.389(4)
C45 H45 0.9300
C45 C46 1.386(4)
C46 H46 0.9300
C51 C52 1.396(4)
C51 C56 1.393(4)
C52 H52 0.9300
C52 C53 1.385(4)
C53 H53 0.9300
C53 C54 1.378(5)
C54 H54 0.9300
C54 C55 1.376(5)
C55 H55 0.9300
C55 C56 1.390(4)
C56 H56 0.9300
C61 C62 1.389(3)
C61 C66 1.390(4)
C62 H62 0.9300
C62 C63 1.384(4)
C63 H63 0.9300
C63 C64 1.383(4)
C64 H64 0.9300
C64 C65 1.387(4)
C65 H65 0.9300
C65 C66 1.387(4)
C66 H66 0.9300
C71 C72 1.387(4)
C71 C76 1.397(4)
C72 H72 0.9300
C72 C73 1.393(4)
C73 H73 0.9300
C73 C74 1.376(6)
C74 H74 0.9300
C74 C75 1.386(6)
C75 H75 0.9300
C75 C76 1.391(4)
C76 H76 0.9300
C81 C82 1.397(4)
C81 C86 1.398(3)
C82 H82 0.9300
C82 C83 1.389(4)
C83 H83 0.9300
C83 C84 1.389(4)
C84 H84 0.9300
C84 C85 1.370(5)
C85 H85 0.9300
C85 C86 1.393(4)
C86 H86 0.9300
C91 C92 1.399(4)
C91 C96 1.392(4)
C92 H92 0.9300
C92 C93 1.392(4)
C93 H93 0.9300
C93 C94 1.376(4)
C94 H94 0.9300
C94 C95 1.382(4)
C95 H95 0.9300
C95 C96 1.391(4)
C96 H96 0.9300
C101 C102 1.398(4)
C101 C106 1.400(4)
C102 H102 0.9300
C102 C103 1.388(4)
C103 H103 0.9300
C103 C104 1.392(4)
C104 H104 0.9300
C104 C105 1.378(5)
C105 H105 0.9300
C105 C106 1.385(5)
C106 H106 0.9300
C111 C112 1.388(4)
C111 C116 1.399(4)
C112 H112 0.9300
C112 C113 1.398(4)
C113 H113 0.9300
C113 C114 1.384(4)
C114 H114 0.9300
C114 C115 1.384(5)
C115 H115 0.9300
C115 C116 1.391(4)
C116 H116 0.9300
C121 C122 1.393(4)
C121 C126 1.390(4)
C122 H122 0.9300
C122 C123 1.396(4)
C123 H123 0.9300
C123 C124 1.371(5)
C124 H124 0.9300
C124 C125 1.382(5)
C125 H125 0.9300
C125 C126 1.383(5)
C126 H126 0.9300
Cl21 C201 1.684(5)
Cl22 C201 1.655(5)
C201 H20A 0.9700
C201 H20B 0.9700

loop_
_exptl_oxdiff_crystal_face_indexfrac_h
_exptl_oxdiff_crystal_face_indexfrac_k
_exptl_oxdiff_crystal_face_indexfrac_l
_exptl_oxdiff_crystal_face_x
_exptl_oxdiff_crystal_face_y
_exptl_oxdiff_crystal_face_z
0.9972 -7.9944 0.9911 -0.6095 0.7146 -0.2195
0.0022 8.9935 -0.9908 0.6691 -0.7137 0.3555
5.9966 5.9954 -3.9952 0.1546 -0.1772 0.9437
-6.9952 -3.9967 3.9977 0.0258 -0.0464 -0.9719
0.0001 0.0037 -12.9907 -0.6594 -0.5938 0.4151
-0.0001 -0.0037 12.9907 0.6594 0.5938 -0.4151
6.9954 4.9934 4.9968 0.5107 0.3832 0.7204
-7.9946 -4.9941 -1.9984 -0.3381 -0.3213 -0.9163
-1.9998 -5.9922 -9.9973 -0.9463 -0.1617 -0.0964
